data_9011115
loop_
_publ_author_name
'Khan, A. A.'
'Baur, W. H.'
'Forbes, W. C.'

_publ_section_title
;
 Synthetic magnesian merrihueite, dipotassium pentamagnesium dodecasilicate:
 a tetrahedral magnesiosilicate framework crystal structure
;
_journal_name_full 'Acta Crystallographica, Section B'
_journal_page_first 267
_journal_page_last 272
_journal_paper_doi 10.1107/S0567740872002171
_journal_volume 28
_journal_year 1972
_chemical_compound_source Synthetic
_chemical_formula_sum 'K2 Mg5 O30 Si12'
_chemical_name_mineral Merrihueite
_space_group_IT_number 192
_symmetry_space_group_name_Hall '-P 6 2c'
_symmetry_space_group_name_H-M 'P 6/m c c'
_cell_angle_alpha 90
_cell_angle_beta 90
_cell_angle_gamma 120
_cell_length_a 10.222
_cell_length_b 10.222
_cell_length_c 14.152
_cell_formula_units_Z 2
_cell_volume 1280.620
_database_code_amcsd 0009423
_exptl_crystal_density_diffrn 2.637
_cod_original_formula_sum 'K2 Mg5 Si12 O30'
_cod_database_code 9011115

loop_
_space_group_symop_operation_xyz
x,y,z
-x,-x+y,1/2+z
x,x-y,1/2-z
-x+y,-x,-z
x-y,x,z
-y,-x,1/2+z
y,x,1/2-z
y,-x+y,-z
-y,x-y,z
x-y,-y,1/2+z
-x+y,y,1/2-z
x,y,-z
-x,-y,z
x,x-y,1/2+z
-x,-x+y,1/2-z
x-y,x,-z
-x+y,-x,z
y,x,1/2+z
-y,-x,1/2-z
-y,x-y,-z
y,-x+y,z
-x+y,y,1/2+z
x-y,-y,1/2-z
-x,-y,-z

loop_
_atom_site_aniso_label
_atom_site_aniso_U_11
_atom_site_aniso_U_22
_atom_site_aniso_U_33
_atom_site_aniso_U_12
_atom_site_aniso_U_13
_atom_site_aniso_U_23
K1 0.01270 0.01270 0.02334 0.00635 0.00000 0.00000
K2 0.01112 0.01112 0.01826 0.00556 0.00000 0.00000
Mg1 0.00635 0.00635 0.01420 0.00318 0.00000 0.00000
Mg2 0.01191 0.00794 0.01218 0.00397 0.00000 0.00000
Si 0.00834 0.01151 0.00812 0.00516 -0.00063 -0.00127
O1 0.02461 0.02461 0.00913 0.01270 0.00000 0.00000
O2 0.01985 0.02184 0.01725 0.01548 0.00063 0.00190
O3 0.01270 0.01151 0.01420 0.00596 -0.00063 0.00000

loop_
_atom_site_label
_atom_site_fract_x
_atom_site_fract_y
_atom_site_fract_z
_atom_site_occupancy
K1 0.00000 0.00000 0.25000 1.00000
K2 0.33333 0.66667 0.00000 0.50000
Mg1 0.33333 0.66667 0.25000 1.00000
Mg2 0.50000 0.00000 0.25000 1.00000
Si 0.11260 0.34840 0.11240 1.00000
O1 0.12390 0.37880 0.00000 1.00000
O2 0.21830 0.27630 0.13960 1.00000
O3 0.15510 0.49680 0.17080 1.00000

loop_
_cod_related_entry_id
_cod_related_entry_database
_cod_related_entry_code
1 AMCSD 0009423
